data_4510026
loop_
_publ_author_name
'Zhang, Ying'
'Shen, Jian-Qiang'
'Zheng, Li-Hua'
'Zhang, Zhi-Ming'
'Li, Yu-Xin'
'Wang, En-Bo'

_publ_section_title
;
 Four Polyoxonibate-Based Inorganic--Organic Hybrids Assembly from
 Bicapped Heteropolyoxonibate with Effective Antitumor Activity
;
_journal_issue 1
_journal_name_full 'Crystal Growth &amp; Design'
_journal_page_first 110
_journal_paper_doi 10.1021/cg401227g
_journal_volume 14
_journal_year 2014
_chemical_formula_sum 'C24 H138 Cu6 N24 Nb12 O63 Si V2'
_chemical_formula_weight 3397.71
_chemical_name_systematic
; 
 ? 
;
_space_group_IT_number 12
_symmetry_cell_setting monoclinic
_symmetry_space_group_name_Hall '-C 2y'
_symmetry_space_group_name_H-M 'C 1 2/m 1'
_atom_sites_solution_hydrogens geom
_atom_sites_solution_primary direct
_atom_sites_solution_secondary difmap
_audit_creation_method SHELXL-97
_cell_angle_alpha 90.00
_cell_angle_beta 129.11(3)
_cell_angle_gamma 90.00
_cell_formula_units_Z 2
_cell_length_a 20.746(4)
_cell_length_b 20.789(4)
_cell_length_c 14.940(3)
_cell_measurement_temperature 293(2)
_cell_measurement_theta_max 27.48
_cell_measurement_theta_min 3.05
_cell_volume 5000(3)
_computing_structure_refinement 'SHELXL-97 (Sheldrick, 1997)'
_computing_structure_solution 'SHELXS-97 (Sheldrick, 1990)'
_diffrn_ambient_temperature 293(2)
_diffrn_detector_area_resol_mean 0.01
_diffrn_measured_fraction_theta_full 0.992
_diffrn_measured_fraction_theta_max 0.992
_diffrn_measurement_device_type 'Rigaku R-AXIS RAPID IP'
_diffrn_measurement_method Oscillation
_diffrn_radiation_monochromator graphite
_diffrn_radiation_source 'fine-focus sealed tube'
_diffrn_radiation_type MoK\a
_diffrn_radiation_wavelength 0.71073
_diffrn_reflns_av_R_equivalents 0.0447
_diffrn_reflns_av_sigmaI/netI 0.0371
_diffrn_reflns_limit_h_max 26
_diffrn_reflns_limit_h_min -25
_diffrn_reflns_limit_k_max 26
_diffrn_reflns_limit_k_min -26
_diffrn_reflns_limit_l_max 16
_diffrn_reflns_limit_l_min -19
_diffrn_reflns_number 24154
_diffrn_reflns_theta_full 27.48
_diffrn_reflns_theta_max 27.48
_diffrn_reflns_theta_min 3.05
_diffrn_standards_decay_% none
_diffrn_standards_interval_count 0
_diffrn_standards_interval_time 0
_diffrn_standards_number 0
_exptl_absorpt_coefficient_mu 2.857
_exptl_absorpt_correction_T_max 0.7077
_exptl_absorpt_correction_T_min 0.5125
_exptl_absorpt_correction_type multi-scan
_exptl_absorpt_process_details 'ABSCOR by T.Higashi    8 March, 1995'
_exptl_crystal_colour brown
_exptl_crystal_density_diffrn 2.257
_exptl_crystal_density_method 'not measured'
_exptl_crystal_description block
_exptl_crystal_F_000 3360
_exptl_crystal_size_max 0.27
_exptl_crystal_size_mid 0.20
_exptl_crystal_size_min 0.13
_refine_diff_density_max 1.264
_refine_diff_density_min -1.371
_refine_diff_density_rms 0.179
_refine_ls_extinction_method none
_refine_ls_goodness_of_fit_ref 1.010
_refine_ls_hydrogen_treatment constr
_refine_ls_matrix_type full
_refine_ls_number_parameters 369
_refine_ls_number_reflns 5846
_refine_ls_number_restraints 100
_refine_ls_restrained_S_all 1.040
_refine_ls_R_factor_all 0.0777
_refine_ls_R_factor_gt 0.0623
_refine_ls_shift/su_max 0.001
_refine_ls_shift/su_mean 0.000
_refine_ls_structure_factor_coef Fsqd
_refine_ls_weighting_details 'calc w=1/[\s^2^(Fo^2^)+(0.1079P)^2^+68.2462P] where P=(Fo^2^+2Fc^2^)/3'
_refine_ls_weighting_scheme calc
_refine_ls_wR_factor_gt 0.1773
_refine_ls_wR_factor_ref 0.1887
_reflns_number_gt 4661
_reflns_number_total 5846
_reflns_threshold_expression >2sigma(I)
_cod_data_source_file cg401227g_si_004.cif
_cod_data_source_block 1
_cod_original_cell_volume 4999.7(17)
_cod_original_sg_symbol_H-M C2/M
_cod_database_code 4510026

loop_
_symmetry_equiv_pos_as_xyz
'x, y, z'
'-x, y, -z'
'x+1/2, y+1/2, z'
'-x+1/2, y+1/2, -z'
'-x, -y, -z'
'x, -y, z'
'-x+1/2, -y+1/2, -z'
'x+1/2, -y+1/2, z'

loop_
_atom_site_label
_atom_site_type_symbol
_atom_site_fract_x
_atom_site_fract_y
_atom_site_fract_z
_atom_site_U_iso_or_equiv
_atom_site_adp_type
_atom_site_occupancy
_atom_site_symmetry_multiplicity
_atom_site_calc_flag
_atom_site_refinement_flags
_atom_site_disorder_assembly
_atom_site_disorder_group
Nb1 Nb -1.19090(4) -0.09076(3) -0.17462(6) 0.0311(2) Uani 1 1 d . . .
Nb2 Nb -1.0000 -0.17815(4) 0.0000 0.0341(2) Uani 1 2 d S . .
Nb3 Nb -0.85349(6) 0.0000 -0.06016(9) 0.0323(2) Uani 1 2 d S . .
Nb4 Nb -1.04259(4) -0.08973(4) -0.23687(6) 0.0360(2) Uani 1 1 d . . .
V1 V -1.19487(10) 0.0000 -0.34217(13) 0.0269(4) Uani 1 2 d S . .
Si1 Si -1.0000 0.0000 0.0000 0.0198(6) Uani 1 4 d SU . .
Cu1 Cu -0.7500 -0.2500 0.0000 0.0704(6) Uani 1 2 d S . .
Cu2 Cu -1.0000 -0.5000 -0.5000 0.0737(9) Uani 1 4 d S . .
Cu3 Cu -1.0000 0.0000 -0.5000 0.0709(8) Uani 1 4 d SU . .
Cu4 Cu -1.2500 -0.2500 -0.5000 0.0764(7) Uani 1 2 d S . .
C1 C -0.9117(13) -0.2354(9) -0.203(2) 0.138(7) Uani 1 1 d DU . .
H1A H -0.9674 -0.2208 -0.2373 0.166 Uiso 1 1 calc R . .
H1B H -0.9021 -0.2264 -0.2571 0.166 Uiso 1 1 calc R . .
C2 C -0.9085(11) -0.3039(10) -0.1871(18) 0.140(8) Uani 1 1 d D . .
H2A H -0.9355 -0.3255 -0.2605 0.168 Uiso 1 1 calc R . .
H2B H -0.9374 -0.3155 -0.1578 0.168 Uiso 1 1 calc R . .
C3 C -1.0877(16) -0.5000 -0.739(3) 0.143(12) Uani 1 2 d S . .
C4 C -1.1778(14) -0.3640(11) -0.3733(18) 0.138(7) Uani 1 1 d U . .
H4A H -1.2125 -0.3815 -0.3564 0.165 Uiso 1 1 calc R . .
H4B H -1.1429 -0.3987 -0.3644 0.165 Uiso 1 1 calc R . .
C5 C -1.1276(16) -0.3176(12) -0.293(2) 0.160(9) Uani 1 1 d U . .
H5A H -1.0761 -0.3155 -0.2813 0.192 Uiso 1 1 calc R . .
H5B H -1.1142 -0.3291 -0.2199 0.192 Uiso 1 1 calc R . .
C6 C -0.999(3) -0.5000 -0.698(5) 0.22(2) Uani 1 2 d SU . .
C7 C -0.858(2) -0.0801(19) -0.345(3) 0.110(11) Uani 0.50 1 d PU . .
C8 C -0.8289(18) -0.0237(14) -0.379(3) 0.092(9) Uani 0.50 1 d P . .
N1 N -0.8537(6) -0.1982(6) -0.1000(9) 0.085(4) Uani 1 1 d . . .
H1C H -0.8745 -0.1903 -0.0633 0.102 Uiso 1 1 calc R . .
H1D H -0.8434 -0.1604 -0.1180 0.102 Uiso 1 1 calc R . .
N2 N -0.8194(6) -0.3244(6) -0.1034(10) 0.091(4) Uani 1 1 d . . .
H2C H -0.8016 -0.3374 -0.1420 0.109 Uiso 1 1 calc R . .
H2D H -0.8144 -0.3576 -0.0608 0.109 Uiso 1 1 calc R . .
N3 N -1.0993(10) -0.5000 -0.6632(19) 0.127(9) Uani 1 2 d S . .
N4 N -0.9478(11) -0.5355(10) -0.5686(19) 0.076(6) Uani 0.50 1 d P . .
N5 N -1.2305(9) -0.3438(7) -0.4909(12) 0.114(5) Uani 1 1 d U . .
H5C H -1.2793 -0.3648 -0.5305 0.137 Uiso 1 1 calc R . .
H5D H -1.2066 -0.3533 -0.5228 0.137 Uiso 1 1 calc R . .
N6 N -1.1687(11) -0.2526(7) -0.3300(12) 0.147(8) Uani 1 1 d . . .
H6A H -1.1303 -0.2217 -0.3041 0.177 Uiso 1 1 calc R . .
H6B H -1.1946 -0.2456 -0.3002 0.177 Uiso 1 1 calc R . .
N7 N -0.8997(10) 0.0000 -0.4862(14) 0.090(5) Uani 1 2 d S . .
N8 N -0.9308(11) -0.0772(13) -0.3635(18) 0.081(6) Uani 0.50 1 d PU . .
O1 O -1.0453(5) -0.0653(4) -0.0802(8) 0.078(2) Uani 1 1 d U . .
O2 O -1.1965(7) -0.0659(3) -0.0580(7) 0.085(3) Uani 1 1 d . . .
O3 O -1.0718(4) -0.1273(4) -0.3626(5) 0.0548(18) Uani 1 1 d . . .
O4 O -0.9024(8) 0.0000 0.0556(11) 0.080(3) Uani 1 2 d S . .
O5 O -1.1193(5) -0.1611(5) -0.0900(8) 0.082(3) Uani 1 1 d U . .
O6 O -1.1583(4) -0.0861(3) -0.2787(6) 0.0523(18) Uani 1 1 d . . .
O7 O -1.2734(5) 0.0000 -0.4792(6) 0.044(2) Uani 1 2 d S . .
O8 O -1.0000 -0.2614(4) 0.0000 0.069(3) Uani 1 2 d S . .
O9 O -1.2869(4) -0.1303(3) -0.2707(5) 0.0520(16) Uani 1 1 d . . .
O10 O -1.0878(5) 0.0000 -0.3083(10) 0.056(3) Uani 1 2 d S . .
O11 O -0.7858(9) 0.0000 -0.0917(13) 0.084(4) Uani 1 2 d S . .
O12 O -1.2282(7) 0.0000 -0.2470(8) 0.050(2) Uani 1 2 d S . .
O13 O -0.9339(4) -0.0652(4) -0.1698(8) 0.089(3) Uani 1 1 d U . .
O14 O -1.0103(8) 0.0000 0.1015(10) 0.082(4) Uani 1 2 d SU . .
O15 O -1.0118(5) -0.1594(5) -0.1379(8) 0.083(3) Uani 1 1 d U . .
O1W O -0.7113(10) -0.2217(8) -0.1317(14) 0.156(6) Uani 1 1 d U . .
O2W O -1.0769(10) -0.3286(9) -0.5260(14) 0.092(5) Uani 0.60 1 d PU A 1
O2WA O -1.0646(18) -0.3852(15) -0.509(2) 0.101(8) Uiso 0.40 1 d P B 2
O3W O -1.0287(15) -0.3883(12) 0.015(2) 0.118(8) Uani 0.51 1 d PU . .
O4W O -1.1328(18) -0.2343(14) -0.485(3) 0.120(9) Uani 0.46 1 d PU . .
O5W O -1.0750(18) -0.2010(14) -0.514(2) 0.124(8) Uani 0.51 1 d PU . .
O6W O -1.095(3) -0.5000 -0.155(4) 0.166(17) Uani 0.50 2 d SPU . .
O7W O -0.6766(15) 0.0866(12) -0.062(2) 0.117(7) Uani 0.52 1 d PU . .

loop_
_atom_site_aniso_label
_atom_site_aniso_U_11
_atom_site_aniso_U_22
_atom_site_aniso_U_33
_atom_site_aniso_U_23
_atom_site_aniso_U_13
_atom_site_aniso_U_12
Nb1 0.0189(3) 0.0343(4) 0.0301(4) 0.0007(3) 0.0106(3) -0.0076(2)
Nb2 0.0298(5) 0.0214(4) 0.0492(6) 0.000 0.0240(5) 0.000
Nb3 0.0240(4) 0.0393(5) 0.0402(5) 0.000 0.0233(4) 0.000
Nb4 0.0286(3) 0.0438(4) 0.0259(3) -0.0081(3) 0.0125(3) 0.0082(3)
V1 0.0181(7) 0.0345(9) 0.0192(7) 0.000 0.0075(6) 0.000
Si1 0.0146(14) 0.0223(16) 0.0192(15) 0.000 0.0092(13) 0.000
Cu1 0.0574(11) 0.0813(14) 0.0664(12) -0.0046(10) 0.0361(10) 0.0332(10)
Cu2 0.0268(11) 0.0560(15) 0.111(2) 0.000 0.0302(14) 0.000
Cu3 0.0655(17) 0.112(2) 0.0535(15) 0.000 0.0461(14) 0.000
Cu4 0.0528(11) 0.0828(15) 0.0754(14) -0.0447(12) 0.0318(10) -0.0294(10)
C1 0.116(10) 0.128(10) 0.145(11) -0.022(8) 0.070(8) 0.043(8)
C2 0.077(11) 0.18(2) 0.122(15) -0.024(15) 0.041(11) 0.018(13)
C3 0.058(13) 0.21(4) 0.13(3) 0.000 0.045(16) 0.000
C4 0.138(11) 0.116(10) 0.121(10) -0.014(8) 0.063(8) 0.013(8)
C5 0.157(12) 0.135(12) 0.142(12) -0.010(9) 0.072(9) -0.009(9)
C6 0.22(2) 0.22(2) 0.22(2) 0.000 0.139(13) 0.000
C7 0.111(14) 0.106(14) 0.111(14) -0.004(9) 0.068(10) 0.012(9)
C8 0.081(16) 0.09(2) 0.12(2) 0.041(16) 0.070(17) 0.033(14)
N1 0.061(6) 0.095(8) 0.078(7) 0.002(6) 0.034(6) 0.039(6)
N2 0.061(6) 0.109(9) 0.089(8) -0.029(7) 0.041(6) 0.024(6)
N3 0.035(7) 0.23(3) 0.096(14) 0.000 0.030(9) 0.000
N4 0.040(9) 0.081(13) 0.089(14) -0.007(11) 0.032(10) 0.013(9)
N5 0.114(8) 0.094(7) 0.096(8) -0.029(6) 0.048(6) 0.008(6)
N6 0.147(14) 0.100(11) 0.074(9) -0.046(8) 0.012(9) -0.015(10)
N7 0.058(8) 0.147(17) 0.068(9) 0.000 0.041(8) 0.000
N8 0.038(9) 0.146(19) 0.071(12) -0.021(11) 0.039(9) -0.004(10)
O1 0.070(5) 0.070(5) 0.071(5) -0.022(4) 0.034(4) -0.018(4)
O2 0.175(10) 0.033(3) 0.061(5) -0.001(3) 0.080(6) -0.006(5)
O3 0.042(3) 0.074(5) 0.040(3) -0.019(3) 0.022(3) 0.009(3)
O4 0.062(7) 0.097(10) 0.073(8) 0.000 0.040(7) 0.000
O5 0.058(4) 0.119(6) 0.088(5) 0.064(5) 0.054(4) 0.050(4)
O6 0.057(4) 0.051(4) 0.078(5) 0.037(3) 0.056(4) 0.033(3)
O7 0.022(4) 0.066(6) 0.023(4) 0.000 0.004(3) 0.000
O8 0.094(8) 0.022(4) 0.110(9) 0.000 0.073(8) 0.000
O9 0.028(3) 0.062(4) 0.040(3) -0.007(3) 0.010(3) -0.021(3)
O10 0.029(4) 0.039(5) 0.094(7) 0.000 0.035(5) 0.000
O11 0.102(9) 0.082(8) 0.143(12) 0.000 0.113(10) 0.000
O12 0.093(7) 0.027(4) 0.069(6) 0.000 0.070(6) 0.000
O13 0.031(3) 0.047(4) 0.106(6) -0.008(4) 0.004(3) -0.001(3)
O14 0.063(7) 0.107(10) 0.058(7) 0.000 0.030(6) 0.000
O15 0.067(4) 0.122(6) 0.089(5) 0.060(5) 0.063(4) 0.054(4)
O1W 0.166(9) 0.157(9) 0.157(9) 0.001(7) 0.108(7) 0.049(7)
O2W 0.078(8) 0.090(8) 0.089(8) -0.026(7) 0.044(6) 0.006(6)
O3W 0.109(11) 0.102(11) 0.129(11) 0.005(8) 0.068(8) -0.009(8)
O4W 0.109(11) 0.117(12) 0.130(12) -0.018(9) 0.073(9) -0.001(8)
O5W 0.155(12) 0.129(12) 0.114(10) -0.023(8) 0.096(9) -0.006(8)
O6W 0.161(19) 0.18(2) 0.165(19) 0.000 0.105(13) 0.000
O7W 0.101(10) 0.119(11) 0.134(11) -0.002(8) 0.075(8) -0.033(8)

loop_
_atom_type_symbol
_atom_type_description
_atom_type_scat_dispersion_real
_atom_type_scat_dispersion_imag
_atom_type_scat_source
Nb Nb -2.0727 0.6215 'International Tables Vol C Tables 4.2.6.8 and 6.1.1.4'
H H 0.0000 0.0000 'International Tables Vol C Tables 4.2.6.8 and 6.1.1.4'
Si Si 0.0817 0.0704 'International Tables Vol C Tables 4.2.6.8 and 6.1.1.4'
V V 0.3005 0.5294 'International Tables Vol C Tables 4.2.6.8 and 6.1.1.4'
Cu Cu 0.3201 1.2651 'International Tables Vol C Tables 4.2.6.8 and 6.1.1.4'
C C 0.0033 0.0016 'International Tables Vol C Tables 4.2.6.8 and 6.1.1.4'
N N 0.0061 0.0033 'International Tables Vol C Tables 4.2.6.8 and 6.1.1.4'
O O 0.0106 0.0060 'International Tables Vol C Tables 4.2.6.8 and 6.1.1.4'

loop_
_geom_angle_atom_site_label_1
_geom_angle_atom_site_label_2
_geom_angle_atom_site_label_3
_geom_angle
_geom_angle_site_symmetry_1
_geom_angle_site_symmetry_3
O9 Nb1 O2 100.6(4) . .
O9 Nb1 O5 101.0(4) . .
O2 Nb1 O5 94.2(4) . .
O9 Nb1 O6 98.5(3) . .
O2 Nb1 O6 158.0(3) . .
O5 Nb1 O6 92.7(3) . .
O9 Nb1 O12 98.2(4) . .
O2 Nb1 O12 90.7(3) . .
O5 Nb1 O12 158.9(4) . .
O6 Nb1 O12 75.8(3) . .
O9 Nb1 O1 156.8(3) . .
O2 Nb1 O1 100.4(4) . .
O5 Nb1 O1 67.7(4) . .
O6 Nb1 O1 63.3(3) . .
O12 Nb1 O1 91.3(4) . .
O9 Nb1 O4 155.8(3) . 5_355
O2 Nb1 O4 66.7(4) . 5_355
O5 Nb1 O4 100.4(4) . 5_355
O6 Nb1 O4 91.5(4) . 5_355
O12 Nb1 O4 62.9(4) . 5_355
O1 Nb1 O4 45.7(3) . 5_355
O9 Nb1 V1 100.7(2) . .
O2 Nb1 V1 126.4(2) . .
O5 Nb1 V1 128.4(2) . .
O6 Nb1 V1 37.97(16) . .
O12 Nb1 V1 37.8(2) . .
O1 Nb1 V1 74.2(2) . .
O4 Nb1 V1 74.1(3) 5_355 .
O8 Nb2 O15 101.5(3) . 2_355
O8 Nb2 O15 101.5(3) . .
O15 Nb2 O15 157.0(6) 2_355 .
O8 Nb2 O5 100.4(3) . .
O15 Nb2 O5 87.2(4) 2_355 .
O15 Nb2 O5 88.7(3) . .
O8 Nb2 O5 100.4(3) . 2_355
O15 Nb2 O5 88.7(3) 2_355 2_355
O15 Nb2 O5 87.2(4) . 2_355
O5 Nb2 O5 159.3(6) . 2_355
O8 Nb2 O1 158.00(18) . 2_355
O15 Nb2 O1 63.5(4) 2_355 2_355
O15 Nb2 O1 94.4(4) . 2_355
O5 Nb2 O1 95.1(4) . 2_355
O5 Nb2 O1 65.0(3) 2_355 2_355
O8 Nb2 O1 158.00(18) . .
O15 Nb2 O1 94.4(4) 2_355 .
O15 Nb2 O1 63.5(4) . .
O5 Nb2 O1 65.0(3) . .
O5 Nb2 O1 95.1(4) 2_355 .
O1 Nb2 O1 44.0(4) 2_355 .
O11 Nb3 O2 100.8(5) . 5_355
O11 Nb3 O2 100.8(5) . 2_355
O2 Nb3 O2 90.0(4) 5_355 2_355
O11 Nb3 O13 100.4(5) . .
O2 Nb3 O13 158.8(5) 5_355 .
O2 Nb3 O13 87.5(4) 2_355 .
O11 Nb3 O13 100.4(5) . 6
O2 Nb3 O13 87.5(4) 5_355 6
O2 Nb3 O13 158.8(5) 2_355 6
O13 Nb3 O13 87.3(5) . 6
O11 Nb3 O14 156.7(6) . 5_355
O2 Nb3 O14 95.6(4) 5_355 5_355
O2 Nb3 O14 95.6(4) 2_355 5_355
O13 Nb3 O14 63.8(3) . 5_355
O13 Nb3 O14 63.8(3) 6 5_355
O11 Nb3 O4 159.6(6) . .
O2 Nb3 O4 65.6(3) 5_355 .
O2 Nb3 O4 65.6(3) 2_355 .
O13 Nb3 O4 94.3(4) . .
O13 Nb3 O4 94.3(4) 6 .
O14 Nb3 O4 43.6(4) 5_355 .
O3 Nb4 O15 102.5(4) . .
O3 Nb4 O13 100.4(4) . .
O15 Nb4 O13 95.3(4) . .
O3 Nb4 O10 96.4(4) . .
O15 Nb4 O10 158.2(4) . .
O13 Nb4 O10 91.8(3) . .
O3 Nb4 O6 98.1(3) . .
O15 Nb4 O6 91.1(3) . .
O13 Nb4 O6 158.5(4) . .
O10 Nb4 O6 75.4(3) . .
O3 Nb4 O1 157.4(3) . .
O15 Nb4 O1 66.7(4) . .
O13 Nb4 O1 100.3(4) . .
O10 Nb4 O1 91.7(4) . .
O6 Nb4 O1 63.6(3) . .
O3 Nb4 O14 154.0(4) . 5_355
O15 Nb4 O14 100.7(4) . 5_355
O13 Nb4 O14 65.7(4) . 5_355
O10 Nb4 O14 63.7(4) . 5_355
O6 Nb4 O14 93.0(4) . 5_355
O1 Nb4 O14 46.7(4) . 5_355
O3 Nb4 V1 99.8(2) . .
O15 Nb4 V1 126.6(2) . .
O13 Nb4 V1 127.2(2) . .
O10 Nb4 V1 37.7(2) . .
O6 Nb4 V1 37.73(16) . .
O1 Nb4 V1 74.2(2) . .
O14 Nb4 V1 75.1(3) 5_355 .
O7 V1 O12 112.8(5) . .
O7 V1 O10 113.7(5) . .
O12 V1 O10 133.5(5) . .
O7 V1 O6 112.8(2) . 6
O12 V1 O6 81.5(2) . 6
O10 V1 O6 80.9(2) . 6
O7 V1 O6 112.8(2) . .
O12 V1 O6 81.5(2) . .
O10 V1 O6 80.9(2) . .
O6 V1 O6 134.4(5) 6 .
O7 V1 Nb1 120.9(2) . 6
O12 V1 Nb1 40.94(12) . 6
O10 V1 Nb1 110.3(3) . 6
O6 V1 Nb1 40.54(18) 6 6
O6 V1 Nb1 111.4(2) . 6
O7 V1 Nb1 120.9(2) . .
O12 V1 Nb1 40.94(12) . .
O10 V1 Nb1 110.3(3) . .
O6 V1 Nb1 111.4(2) 6 .
O6 V1 Nb1 40.54(18) . .
Nb1 V1 Nb1 75.16(5) 6 .
O7 V1 Nb4 121.9(2) . 6
O12 V1 Nb4 110.4(3) . 6
O10 V1 Nb4 40.36(13) . 6
O6 V1 Nb4 40.59(18) 6 6
O6 V1 Nb4 110.3(2) . 6
Nb1 V1 Nb4 74.02(4) 6 6
Nb1 V1 Nb4 117.17(6) . 6
O7 V1 Nb4 121.9(2) . .
O12 V1 Nb4 110.4(3) . .
O10 V1 Nb4 40.36(13) . .
O6 V1 Nb4 110.3(2) 6 .
O6 V1 Nb4 40.59(18) . .
Nb1 V1 Nb4 117.17(6) 6 .
Nb1 V1 Nb4 74.02(4) . .
Nb4 V1 Nb4 73.74(5) 6 .
O4 Si1 O4 180.0(9) 5_355 .
O4 Si1 O1 71.1(4) 5_355 .
O4 Si1 O1 108.9(4) . .
O4 Si1 O1 108.9(4) 5_355 5_355
O4 Si1 O1 71.1(4) . 5_355
O1 Si1 O1 180.0(8) . 5_355
O4 Si1 O1 71.1(4) 5_355 6
O4 Si1 O1 108.9(4) . 6
O1 Si1 O1 110.2(7) . 6
O1 Si1 O1 69.8(7) 5_355 6
O4 Si1 O1 108.9(4) 5_355 2_355
O4 Si1 O1 71.1(4) . 2_355
O1 Si1 O1 69.8(7) . 2_355
O1 Si1 O1 110.2(7) 5_355 2_355
O1 Si1 O1 180.0(4) 6 2_355
O4 Si1 O14 68.4(6) 5_355 .
O4 Si1 O14 111.6(6) . .
O1 Si1 O14 108.7(4) . .
O1 Si1 O14 71.3(4) 5_355 .
O1 Si1 O14 108.7(4) 6 .
O1 Si1 O14 71.3(4) 2_355 .
O4 Si1 O14 111.6(6) 5_355 5_355
O4 Si1 O14 68.4(6) . 5_355
O1 Si1 O14 71.3(4) . 5_355
O1 Si1 O14 108.7(4) 5_355 5_355
O1 Si1 O14 71.3(4) 6 5_355
O1 Si1 O14 108.7(4) 2_355 5_355
O14 Si1 O14 180.0(8) . 5_355
N1 Cu1 N1 180.0(7) 7_345 .
N1 Cu1 N2 94.1(5) 7_345 .
N1 Cu1 N2 85.9(5) . .
N1 Cu1 N2 85.9(5) 7_345 7_345
N1 Cu1 N2 94.1(5) . 7_345
N2 Cu1 N2 180.0(5) . 7_345
N3 Cu2 N3 180.000(2) . 5_344
N3 Cu2 N4 98.6(8) . 2_354
N3 Cu2 N4 81.4(8) 5_344 2_354
N3 Cu2 N4 98.6(8) . 5_344
N3 Cu2 N4 81.4(8) 5_344 5_344
N4 Cu2 N4 42.3(13) 2_354 5_344
N3 Cu2 N4 81.4(8) . .
N3 Cu2 N4 98.6(8) 5_344 .
N4 Cu2 N4 137.7(13) 2_354 .
N4 Cu2 N4 180.000(4) 5_344 .
N3 Cu2 N4 81.4(8) . 6_545
N3 Cu2 N4 98.6(8) 5_344 6_545
N4 Cu2 N4 180.0(7) 2_354 6_545
N4 Cu2 N4 137.7(13) 5_344 6_545
N4 Cu2 N4 42.3(13) . 6_545
N7 Cu3 N7 180.000(1) 5_354 .
N7 Cu3 N8 83.0(6) 5_354 2_354
N7 Cu3 N8 97.0(6) . 2_354
N7 Cu3 N8 97.0(6) 5_354 6
N7 Cu3 N8 83.0(6) . 6
N8 Cu3 N8 180.0(16) 2_354 6
N7 Cu3 N8 83.0(6) 5_354 5_354
N7 Cu3 N8 97.0(6) . 5_354
N8 Cu3 N8 90.6(12) 2_354 5_354
N8 Cu3 N8 89.4(12) 6 5_354
N7 Cu3 N8 97.0(6) 5_354 .
N7 Cu3 N8 83.0(6) . .
N8 Cu3 N8 89.4(12) 2_354 .
N8 Cu3 N8 90.6(12) 6 .
N8 Cu3 N8 180.000(2) 5_354 .
N5 Cu4 N5 180.0(10) 7_244 .
N5 Cu4 N6 85.0(6) 7_244 7_244
N5 Cu4 N6 95.0(6) . 7_244
N5 Cu4 N6 95.0(6) 7_244 .
N5 Cu4 N6 85.0(6) . .
N6 Cu4 N6 180.000(2) 7_244 .
N5 Cu4 O4W 88.6(8) 7_244 7_244
N5 Cu4 O4W 91.4(8) . 7_244
N6 Cu4 O4W 83.4(10) 7_244 7_244
N6 Cu4 O4W 96.6(10) . 7_244
N5 Cu4 O4W 91.4(8) 7_244 .
N5 Cu4 O4W 88.6(8) . .
N6 Cu4 O4W 96.6(10) 7_244 .
N6 Cu4 O4W 83.4(10) . .
O4W Cu4 O4W 180.000(2) 7_244 .
C2 C1 N1 115.9(19) . .
C2 C1 H1A 108.3 . .
N1 C1 H1A 108.3 . .
C2 C1 H1B 108.3 . .
N1 C1 H1B 108.3 . .
H1A C1 H1B 107.4 . .
C1 C2 N2 108.9(16) . .
C1 C2 H2A 109.9 . .
N2 C2 H2A 109.9 . .
C1 C2 H2B 109.9 . .
N2 C2 H2B 109.9 . .
H2A C2 H2B 108.3 . .
N3 C3 C6 119(3) . .
C5 C4 N5 116(2) . .
C5 C4 H4A 108.3 . .
N5 C4 H4A 108.3 . .
C5 C4 H4B 108.3 . .
N5 C4 H4B 108.3 . .
H4A C4 H4B 107.4 . .
C4 C5 N6 112(2) . .
C4 C5 H5A 109.3 . .
N6 C5 H5A 109.3 . .
C4 C5 H5B 109.3 . .
N6 C5 H5B 109.3 . .
H5A C5 H5B 108.0 . .
C3 C6 N4 101(3) . 6_545
C3 C6 N4 101(3) . .
N4 C6 N4 52(2) 6_545 .
N8 C7 C8 121(3) . .
C8 C8 N7 69.7(13) 6 .
C8 C8 C7 139.9(18) 6 .
N7 C8 C7 107(2) . .
C1 N1 Cu1 106.9(9) . .
C1 N1 H1C 110.3 . .
Cu1 N1 H1C 110.3 . .
C1 N1 H1D 110.3 . .
Cu1 N1 H1D 110.3 . .
H1C N1 H1D 108.6 . .
C2 N2 Cu1 109.3(10) . .
C2 N2 H2C 109.8 . .
Cu1 N2 H2C 109.8 . .
C2 N2 H2D 109.8 . .
Cu1 N2 H2D 109.8 . .
H2C N2 H2D 108.3 . .
C3 N3 Cu2 117.2(16) . .
N4 N4 C6 63.9(11) 6_545 .
N4 N4 Cu2 68.8(7) 6_545 .
C6 N4 Cu2 105.4(19) . .
C4 N5 Cu4 109.9(11) . .
C4 N5 H5C 109.7 . .
Cu4 N5 H5C 109.7 . .
C4 N5 H5D 109.7 . .
Cu4 N5 H5D 109.7 . .
H5C N5 H5D 108.2 . .
C5 N6 Cu4 109.0(12) . .
C5 N6 H6A 109.9 . .
Cu4 N6 H6A 109.9 . .
C5 N6 H6B 109.9 . .
Cu4 N6 H6B 109.9 . .
H6A N6 H6B 108.3 . .
C8 N7 C8 41(3) 6 .
C8 N7 Cu3 113.1(15) 6 .
C8 N7 Cu3 113.1(15) . .
C7 N8 Cu3 102(2) . .
Si1 O1 Nb4 121.4(5) . .
Si1 O1 Nb1 121.6(5) . .
Nb4 O1 Nb1 99.8(3) . .
Si1 O1 Nb2 123.1(5) . .
Nb4 O1 Nb2 92.0(3) . .
Nb1 O1 Nb2 91.5(3) . .
Nb1 O2 Nb3 136.3(5) . 5_355
Si1 O4 Nb1 121.5(4) . 5_355
Si1 O4 Nb1 121.5(4) . 2_355
Nb1 O4 Nb1 99.3(4) 5_355 2_355
Si1 O4 Nb3 124.2(7) . .
Nb1 O4 Nb3 91.3(4) 5_355 .
Nb1 O4 Nb3 91.3(4) 2_355 .
Nb1 O5 Nb2 135.7(5) . .
V1 O6 Nb1 101.5(3) . .
V1 O6 Nb4 101.7(3) . .
Nb1 O6 Nb4 130.1(4) . .
V1 O10 Nb4 102.0(3) . 6
V1 O10 Nb4 102.0(3) . .
Nb4 O10 Nb4 130.0(5) 6 .
V1 O12 Nb1 101.2(3) . 6
V1 O12 Nb1 101.2(3) . .
Nb1 O12 Nb1 131.8(5) 6 .
Nb4 O13 Nb3 137.5(6) . .
Si1 O14 Nb4 120.5(4) . 5_355
Si1 O14 Nb4 120.5(4) . 2_355
Nb4 O14 Nb4 99.5(4) 5_355 2_355
Si1 O14 Nb3 123.7(6) . 5_355
Nb4 O14 Nb3 93.0(4) 5_355 5_355
Nb4 O14 Nb3 93.0(4) 2_355 5_355
Nb4 O15 Nb2 137.8(5) . .
O5W O4W Cu4 157(2) . .

loop_
_geom_bond_atom_site_label_1
_geom_bond_atom_site_label_2
_geom_bond_distance
_geom_bond_site_symmetry_2
Nb1 O9 1.759(5) .
Nb1 O2 1.890(8) .
Nb1 O5 1.891(7) .
Nb1 O6 2.052(6) .
Nb1 O12 2.067(4) .
Nb1 O1 2.454(9) .
Nb1 O4 2.475(8) 5_355
Nb1 V1 3.0940(15) .
Nb2 O8 1.731(9) .
Nb2 O15 1.955(8) 2_355
Nb2 O15 1.955(8) .
Nb2 O5 1.965(7) .
Nb2 O5 1.965(7) 2_355
Nb2 O1 2.530(9) 2_355
Nb2 O1 2.530(9) .
Nb3 O11 1.740(9) .
Nb3 O2 1.939(7) 5_355
Nb3 O2 1.939(7) 2_355
Nb3 O13 1.963(7) .
Nb3 O13 1.963(7) 6
Nb3 O14 2.483(13) 5_355
Nb3 O4 2.498(13) .
Nb4 O3 1.751(6) .
Nb4 O15 1.871(8) .
Nb4 O13 1.871(8) .
Nb4 O10 2.058(4) .
Nb4 O6 2.066(6) .
Nb4 O1 2.430(9) .
Nb4 O14 2.444(8) 5_355
Nb4 V1 3.1088(16) .
V1 O7 1.624(7) .
V1 O12 1.934(8) .
V1 O10 1.943(8) .
V1 O6 1.943(6) 6
V1 O6 1.943(6) .
V1 Nb1 3.0940(15) 6
V1 Nb4 3.1088(16) 6
Si1 O4 1.633(12) 5_355
Si1 O4 1.633(12) .
Si1 O1 1.656(8) .
Si1 O1 1.656(8) 5_355
Si1 O1 1.656(8) 6
Si1 O1 1.656(8) 2_355
Si1 O14 1.659(13) .
Si1 O14 1.659(13) 5_355
Cu1 N1 1.991(9) 7_345
Cu1 N1 1.991(9) .
Cu1 N2 2.012(12) .
Cu1 N2 2.012(12) 7_345
Cu2 N3 1.96(2) .
Cu2 N3 1.96(2) 5_344
Cu2 N4 2.04(2) 2_354
Cu2 N4 2.04(2) 5_344
Cu2 N4 2.04(2) .
Cu2 N4 2.04(2) 6_545
Cu3 N7 1.957(15) 5_354
Cu3 N7 1.957(15) .
Cu3 N8 2.26(3) 2_354
Cu3 N8 2.26(3) 6
Cu3 N8 2.26(3) 5_354
Cu3 N8 2.26(3) .
Cu4 N5 1.979(14) 7_244
Cu4 N5 1.979(14) .
Cu4 N6 1.973(14) 7_244
Cu4 N6 1.973(14) .
Cu4 O4W 2.32(3) 7_244
Cu4 O4W 2.32(3) .
C1 C2 1.437(10) .
C1 N1 1.44(2) .
C1 H1A 0.9700 .
C1 H1B 0.9700 .
C2 N2 1.499(19) .
C2 H2A 0.9700 .
C2 H2B 0.9700 .
C3 N3 1.30(4) .
C3 C6 1.52(6) .
C4 C5 1.37(3) .
C4 N5 1.43(2) .
C4 H4A 0.9700 .
C4 H4B 0.9700 .
C5 N6 1.50(3) .
C5 H5A 0.9700 .
C5 H5B 0.9700 .
C6 N4 1.68(5) 6_545
C6 N4 1.68(5) .
C7 N8 1.37(4) .
C7 C8 1.53(5) .
C8 C8 0.98(6) 6
C8 N7 1.42(3) .
N1 H1C 0.9000 .
N1 H1D 0.9000 .
N2 H2C 0.9000 .
N2 H2D 0.9000 .
N4 N4 1.47(4) 6_545
N5 H5C 0.9000 .
N5 H5D 0.9000 .
N6 H6A 0.9000 .
N6 H6B 0.9000 .
N7 C8 1.42(3) 6
O2 Nb3 1.939(7) 5_355
O4 Nb1 2.475(8) 5_355
O4 Nb1 2.475(8) 2_355
O10 Nb4 2.058(4) 6
O12 Nb1 2.067(4) 6
O14 Nb4 2.444(8) 5_355
O14 Nb4 2.444(8) 2_355
O14 Nb3 2.483(13) 5_355
O3W O3W 1.52(5) 2_355
O4W O5W 1.67(4) .
